data_7028291
loop_
_publ_author_name
'Li, Pengxuan'
'Zhou, Xiaoyan'
'Huang, Ruoying'
'Yang, Lizi'
'Tang, Xiaoliang'
'Dou, Wei'
'Zhao, Qianqian'
'Liu, Weisheng'

_publ_section_title
;
 A highly fluorescent chemosensor for Zn(2+) and the recognition research
 on distinguishing Zn(2+) from Cd(2+).
;
_journal_issue 2
_journal_name_full 'Dalton transactions (Cambridge, England : 2003)'
_journal_page_first 706
_journal_page_last 713
_journal_paper_doi 10.1039/c3dt52165f
_journal_volume 43
_journal_year 2014
_chemical_formula_sum 'C49 H44 Cd N10 O13'
_chemical_formula_weight 1093.34
_chemical_name_systematic
; 
 ? 
;
_space_group_IT_number 2
_symmetry_cell_setting triclinic
_symmetry_space_group_name_Hall '-P 1'
_symmetry_space_group_name_H-M 'P -1'
_atom_sites_solution_hydrogens geom
_atom_sites_solution_primary direct
_atom_sites_solution_secondary difmap
_audit_creation_method SHELXL-97
_audit_update_record
;
2013-01-24 # Formatted by publCIF
;
_cell_angle_alpha 87.605(2)
_cell_angle_beta 88.003(2)
_cell_angle_gamma 83.719(2)
_cell_formula_units_Z 1
_cell_length_a 10.4777(5)
_cell_length_b 10.5164(5)
_cell_length_c 11.2131(5)
_cell_measurement_reflns_used 4988
_cell_measurement_temperature 293(2)
_cell_measurement_theta_max 30.04
_cell_measurement_theta_min 2.62
_cell_volume 1226.49(10)
_computing_cell_refinement 'Bruker SAINT'
_computing_data_collection 'Bruker APEX2'
_computing_data_reduction 'Bruker SAINT'
_computing_molecular_graphics 'Bruker SHELXTL'
_computing_publication_material 'Bruker SHELXTL'
_computing_structure_refinement 'SHELXL-97 (Sheldrick, 1997)'
_computing_structure_solution 'SHELXS-97 (Sheldrick, 1990)'
_diffrn_ambient_temperature 293(2)
_diffrn_measured_fraction_theta_full 0.986
_diffrn_measured_fraction_theta_max 0.986
_diffrn_measurement_device_type 'Bruker APEX-II CCD'
_diffrn_measurement_method '\f and \w scans'
_diffrn_radiation_monochromator graphite
_diffrn_radiation_source 'fine-focus sealed tube'
_diffrn_radiation_type MoK\a
_diffrn_radiation_wavelength 0.71073
_diffrn_reflns_av_R_equivalents 0.0098
_diffrn_reflns_av_sigmaI/netI 0.0200
_diffrn_reflns_limit_h_max 12
_diffrn_reflns_limit_h_min -9
_diffrn_reflns_limit_k_max 12
_diffrn_reflns_limit_k_min -12
_diffrn_reflns_limit_l_max 12
_diffrn_reflns_limit_l_min -13
_diffrn_reflns_number 6278
_diffrn_reflns_theta_full 25.09
_diffrn_reflns_theta_max 25.09
_diffrn_reflns_theta_min 1.82
_exptl_absorpt_coefficient_mu 0.521
_exptl_absorpt_correction_T_max 0.9987
_exptl_absorpt_correction_T_min 0.9787
_exptl_absorpt_correction_type multi-scan
_exptl_absorpt_process_details sadabs
_exptl_crystal_colour colorless
_exptl_crystal_density_diffrn 1.480
_exptl_crystal_density_method 'not measured'
_exptl_crystal_description stick
_exptl_crystal_F_000 560
_exptl_crystal_size_max 0.26
_exptl_crystal_size_mid 0.24
_exptl_crystal_size_min 0.15
_refine_diff_density_max 0.876
_refine_diff_density_min -0.251
_refine_diff_density_rms 0.083
_refine_ls_extinction_method none
_refine_ls_goodness_of_fit_ref 1.031
_refine_ls_hydrogen_treatment constr
_refine_ls_matrix_type full
_refine_ls_number_parameters 342
_refine_ls_number_reflns 4316
_refine_ls_number_restraints 0
_refine_ls_restrained_S_all 1.031
_refine_ls_R_factor_all 0.0363
_refine_ls_R_factor_gt 0.0337
_refine_ls_shift/su_max 0.000
_refine_ls_shift/su_mean 0.000
_refine_ls_structure_factor_coef Fsqd
_refine_ls_weighting_details 'calc w=1/[\s^2^(Fo^2^)+(0.0750P)^2^+1.2000P] where P=(Fo^2^+2Fc^2^)/3'
_refine_ls_weighting_scheme calc
_refine_ls_wR_factor_gt 0.1107
_refine_ls_wR_factor_ref 0.1142
_reflns_number_gt 4080
_reflns_number_total 4316
_reflns_threshold_expression >2sigma(I)
_cod_data_source_file c3dt52165f.txt
_cod_data_source_block p-1
_cod_depositor_comments
;
The following automatic conversions were performed:

'_symmetry_cell_setting' value 'Triclinic' changed to 'triclinic'
according to
/usr/data/users/saulius/automatic-downloads/current/RSC/lib/dictionaries/cif_core.dic
dictionary named 'cif_core.dic' version 2.4.2 from 2011-04-26.

Automatic conversion script
Id: cif_fix_values 2281 2013-09-26 08:29:07Z andrius 
;
_cod_original_sg_symbol_H-M P-1
_cod_database_code 7028291

loop_
_symmetry_equiv_pos_as_xyz
'x, y, z'
'-x, -y, -z'

loop_
_atom_site_label
_atom_site_type_symbol
_atom_site_fract_x
_atom_site_fract_y
_atom_site_fract_z
_atom_site_U_iso_or_equiv
_atom_site_adp_type
_atom_site_occupancy
_atom_site_symmetry_multiplicity
_atom_site_calc_flag
_atom_site_refinement_flags
Cd1 Cd 0.5000 0.5000 0.0000 0.03420(13) Uani 1 2 d S
C1 C 0.2893(3) 0.3328(3) -0.0842(3) 0.0432(7) Uani 1 1 d .
H1 H 0.2658 0.4110 -0.1235 0.052 Uiso 1 1 calc R
C2 C 0.2228(4) 0.2305(4) -0.1065(3) 0.0525(9) Uani 1 1 d .
H2 H 0.1567 0.2392 -0.1604 0.063 Uiso 1 1 calc R
C3 C 0.2565(4) 0.1152(4) -0.0470(3) 0.0532(9) Uani 1 1 d .
H3 H 0.2143 0.0443 -0.0612 0.064 Uiso 1 1 calc R
C4 C 0.3533(3) 0.1061(3) 0.0339(3) 0.0437(7) Uani 1 1 d .
H4 H 0.3757 0.0295 0.0763 0.052 Uiso 1 1 calc R
C5 C 0.4170(3) 0.2123(3) 0.0515(2) 0.0332(6) Uani 1 1 d .
C6 C 0.5207(3) 0.2090(3) 0.1419(3) 0.0352(6) Uani 1 1 d .
H6A H 0.5574 0.1213 0.1568 0.042 Uiso 1 1 calc R
H6B H 0.5887 0.2577 0.1103 0.042 Uiso 1 1 calc R
C7 C 0.4625(3) 0.3855(3) 0.2758(2) 0.0311(6) Uani 1 1 d .
C8 C 0.3977(3) 0.4281(3) 0.3909(2) 0.0316(6) Uani 1 1 d .
C9 C 0.3276(3) 0.5484(3) 0.3879(3) 0.0416(7) Uani 1 1 d .
H9 H 0.3265 0.5987 0.3177 0.050 Uiso 1 1 calc R
C10 C 0.2596(3) 0.5939(3) 0.4879(3) 0.0503(8) Uani 1 1 d .
H10 H 0.2138 0.6748 0.4851 0.060 Uiso 1 1 calc R
C11 C 0.2600(3) 0.5195(4) 0.5910(3) 0.0513(9) Uani 1 1 d .
H11 H 0.2126 0.5496 0.6576 0.062 Uiso 1 1 calc R
C12 C 0.3298(3) 0.4007(3) 0.5972(3) 0.0441(7) Uani 1 1 d .
H12 H 0.3298 0.3511 0.6678 0.053 Uiso 1 1 calc R
C13 C 0.4001(3) 0.3554(3) 0.4975(2) 0.0322(6) Uani 1 1 d .
C14 C 0.4943(3) 0.1723(3) 0.6112(3) 0.0391(7) Uani 1 1 d .
H14A H 0.4156 0.1384 0.6390 0.047 Uiso 1 1 calc R
H14B H 0.5179 0.2297 0.6702 0.047 Uiso 1 1 calc R
C15 C 0.6004(3) 0.0636(3) 0.5958(3) 0.0390(7) Uani 1 1 d .
C16 C 0.7837(3) -0.0096(3) 0.4613(3) 0.0424(7) Uani 1 1 d .
C17 C 0.8272(4) -0.1245(3) 0.5157(4) 0.0525(9) Uani 1 1 d .
H17 H 0.7861 -0.1532 0.5850 0.063 Uiso 1 1 calc R
C18 C 0.9336(4) -0.1985(4) 0.4667(5) 0.0641(11) Uani 1 1 d .
H18 H 0.9611 -0.2772 0.5034 0.077 Uiso 1 1 calc R
C19 C 0.9978(4) -0.1592(4) 0.3676(4) 0.0605(10) Uani 1 1 d .
H19 H 1.0687 -0.2104 0.3377 0.073 Uiso 1 1 calc R
C20 C 0.9578(3) -0.0412(3) 0.3097(3) 0.0490(8) Uani 1 1 d .
C21 C 1.0200(4) 0.0082(4) 0.2070(4) 0.0603(10) Uani 1 1 d .
H21 H 1.0930 -0.0373 0.1741 0.072 Uiso 1 1 calc R
C22 C 0.9728(4) 0.1223(4) 0.1569(4) 0.0606(10) Uani 1 1 d .
H22 H 1.0129 0.1560 0.0893 0.073 Uiso 1 1 calc R
C23 C 0.8621(4) 0.1892(4) 0.2085(3) 0.0527(9) Uani 1 1 d .
H23 H 0.8305 0.2671 0.1727 0.063 Uiso 1 1 calc R
C24 C 0.8476(3) 0.0338(3) 0.3560(3) 0.0405(7) Uani 1 1 d .
C25 C 0.9216(8) 0.5625(9) 0.7859(9) 0.075(3) Uani 0.50 1 d P
H25A H 0.8434 0.5826 0.8318 0.112 Uiso 0.50 1 calc PR
H25B H 0.9093 0.4987 0.7298 0.112 Uiso 0.50 1 calc PR
H25C H 0.9446 0.6383 0.7436 0.112 Uiso 0.50 1 calc PR
N1 N 0.3862(2) 0.3243(2) -0.0085(2) 0.0342(5) Uani 1 1 d .
N2 N 0.4693(3) 0.2625(2) 0.2535(2) 0.0341(5) Uani 1 1 d .
H2A H 0.4419 0.2113 0.3080 0.041 Uiso 1 1 calc R
N3 N 0.6769(3) 0.0729(3) 0.4986(3) 0.0436(6) Uani 1 1 d .
H3A H 0.6578 0.1390 0.4522 0.052 Uiso 1 1 calc R
N4 N 0.8007(3) 0.1483(3) 0.3042(3) 0.0448(6) Uani 1 1 d .
N5 N 0.2583(4) 0.7005(3) 0.0837(3) 0.0583(9) Uani 1 1 d .
O1 O 0.5026(2) 0.4664(2) 0.20406(18) 0.0415(5) Uani 1 1 d .
O2 O 0.4746(2) 0.2401(2) 0.49974(17) 0.0394(5) Uani 1 1 d .
O3 O 0.6119(3) -0.0223(2) 0.6726(2) 0.0554(6) Uani 1 1 d .
O4 O 0.2919(3) 0.6055(2) 0.0225(3) 0.0590(7) Uani 1 1 d .
O5 O 0.3392(5) 0.7609(4) 0.1228(4) 0.0966(12) Uani 1 1 d .
O6 O 0.1433(4) 0.7294(5) 0.1036(5) 0.1274(18) Uani 1 1 d .
O7 O 1.0070(8) 0.5216(8) 0.8524(8) 0.096(2) Uani 0.50 1 d P
H7 H 0.9763 0.4857 0.9112 0.145 Uiso 0.50 1 calc PR

loop_
_atom_site_aniso_label
_atom_site_aniso_U_11
_atom_site_aniso_U_22
_atom_site_aniso_U_33
_atom_site_aniso_U_23
_atom_site_aniso_U_13
_atom_site_aniso_U_12
Cd1 0.0519(2) 0.02788(18) 0.02354(18) 0.00309(11) 0.00118(12) -0.00971(13)
C1 0.0556(19) 0.0430(17) 0.0317(16) 0.0002(13) -0.0066(14) -0.0071(15)
C2 0.053(2) 0.065(2) 0.0427(19) -0.0079(17) -0.0077(15) -0.0162(18)
C3 0.060(2) 0.051(2) 0.053(2) -0.0146(17) 0.0049(17) -0.0259(17)
C4 0.058(2) 0.0316(16) 0.0418(18) -0.0024(13) 0.0095(15) -0.0109(14)
C5 0.0451(16) 0.0299(14) 0.0242(13) -0.0045(11) 0.0084(11) -0.0039(12)
C6 0.0485(17) 0.0295(14) 0.0260(14) 0.0007(11) 0.0032(12) 0.0008(12)
C7 0.0398(15) 0.0308(14) 0.0235(13) 0.0034(11) -0.0060(11) -0.0076(12)
C8 0.0361(14) 0.0319(14) 0.0272(14) -0.0010(11) -0.0030(11) -0.0053(11)
C9 0.0497(18) 0.0350(16) 0.0395(17) 0.0002(13) -0.0102(14) 0.0005(13)
C10 0.0472(19) 0.0441(18) 0.058(2) -0.0131(16) -0.0074(16) 0.0095(15)
C11 0.0479(19) 0.063(2) 0.0411(19) -0.0165(17) 0.0054(15) 0.0056(17)
C12 0.0507(18) 0.0524(19) 0.0280(15) -0.0029(14) 0.0064(13) -0.0018(15)
C13 0.0368(14) 0.0344(15) 0.0254(14) -0.0021(11) -0.0008(11) -0.0029(12)
C14 0.0534(18) 0.0403(16) 0.0235(14) 0.0085(12) -0.0011(12) -0.0089(14)
C15 0.0522(18) 0.0321(15) 0.0346(16) 0.0048(13) -0.0087(13) -0.0128(13)
C16 0.0420(17) 0.0330(15) 0.0522(19) 0.0007(14) -0.0109(14) -0.0021(13)
C17 0.0501(19) 0.0428(19) 0.064(2) 0.0108(17) -0.0136(17) -0.0020(15)
C18 0.061(2) 0.0400(19) 0.089(3) 0.004(2) -0.022(2) 0.0095(17)
C19 0.053(2) 0.052(2) 0.074(3) -0.010(2) -0.0137(19) 0.0124(18)
C20 0.0422(17) 0.0449(18) 0.061(2) -0.0150(16) -0.0108(15) 0.0004(14)
C21 0.049(2) 0.067(3) 0.064(2) -0.018(2) 0.0083(18) 0.0011(18)
C22 0.057(2) 0.066(3) 0.058(2) -0.006(2) 0.0145(18) -0.0077(19)
C23 0.057(2) 0.049(2) 0.051(2) 0.0012(16) 0.0048(16) -0.0046(16)
C24 0.0401(16) 0.0369(16) 0.0456(18) -0.0067(14) -0.0075(13) -0.0053(13)
C25 0.060(5) 0.080(6) 0.091(7) 0.016(5) -0.011(5) -0.043(5)
N1 0.0479(14) 0.0312(12) 0.0243(11) 0.0000(9) -0.0016(10) -0.0075(10)
N2 0.0524(15) 0.0288(12) 0.0209(11) 0.0044(9) 0.0032(10) -0.0063(11)
N3 0.0474(15) 0.0368(14) 0.0443(15) 0.0119(12) 0.0007(12) 0.0005(12)
N4 0.0480(15) 0.0375(14) 0.0475(16) 0.0003(12) 0.0033(12) -0.0009(12)
N5 0.081(2) 0.0428(17) 0.0454(17) 0.0036(14) 0.0180(16) 0.0121(17)
O1 0.0680(15) 0.0353(11) 0.0233(10) 0.0029(9) 0.0005(9) -0.0178(10)
O2 0.0562(13) 0.0374(11) 0.0213(10) 0.0055(8) 0.0032(9) 0.0053(10)
O3 0.0823(18) 0.0373(13) 0.0457(14) 0.0170(11) -0.0046(12) -0.0077(12)
O4 0.0617(16) 0.0451(14) 0.0675(17) -0.0084(13) 0.0138(13) 0.0036(12)
O5 0.133(3) 0.079(2) 0.080(2) -0.025(2) 0.019(2) -0.022(2)
O6 0.100(3) 0.116(3) 0.155(4) -0.041(3) 0.033(3) 0.042(3)
O7 0.100(5) 0.091(5) 0.101(6) 0.016(4) -0.044(5) -0.018(4)

loop_
_atom_type_symbol
_atom_type_description
_atom_type_scat_dispersion_real
_atom_type_scat_dispersion_imag
_atom_type_scat_source
C C 0.0033 0.0016 'International Tables Vol C Tables 4.2.6.8 and 6.1.1.4'
H H 0.0000 0.0000 'International Tables Vol C Tables 4.2.6.8 and 6.1.1.4'
Cd Cd -0.8075 1.2024 'International Tables Vol C Tables 4.2.6.8 and 6.1.1.4'
N N 0.0061 0.0033 'International Tables Vol C Tables 4.2.6.8 and 6.1.1.4'
O O 0.0106 0.0060 'International Tables Vol C Tables 4.2.6.8 and 6.1.1.4'

loop_
_geom_angle_atom_site_label_1
_geom_angle_atom_site_label_2
_geom_angle_atom_site_label_3
_geom_angle
_geom_angle_site_symmetry_1
_geom_angle_site_symmetry_3
O1 Cd1 O1 180.00(11) . 2_665
O1 Cd1 N1 91.87(8) . 2_665
O1 Cd1 N1 88.13(8) 2_665 2_665
O1 Cd1 N1 88.13(8) . .
O1 Cd1 N1 91.87(8) 2_665 .
N1 Cd1 N1 180.0 2_665 .
O1 Cd1 O4 88.49(9) . .
O1 Cd1 O4 91.51(9) 2_665 .
N1 Cd1 O4 98.42(9) 2_665 .
N1 Cd1 O4 81.58(9) . .
O1 Cd1 O4 91.51(9) . 2_665
O1 Cd1 O4 88.49(9) 2_665 2_665
N1 Cd1 O4 81.58(9) 2_665 2_665
N1 Cd1 O4 98.42(9) . 2_665
O4 Cd1 O4 180.00(14) . 2_665
N1 C1 C2 122.9(3) . .
N1 C1 H1 118.6 . .
C2 C1 H1 118.6 . .
C3 C2 C1 118.5(3) . .
C3 C2 H2 120.8 . .
C1 C2 H2 120.8 . .
C2 C3 C4 119.3(3) . .
C2 C3 H3 120.3 . .
C4 C3 H3 120.3 . .
C3 C4 C5 119.3(3) . .
C3 C4 H4 120.3 . .
C5 C4 H4 120.3 . .
N1 C5 C4 121.5(3) . .
N1 C5 C6 117.0(3) . .
C4 C5 C6 121.6(3) . .
N2 C6 C5 110.9(2) . .
N2 C6 H6A 109.5 . .
C5 C6 H6A 109.5 . .
N2 C6 H6B 109.5 . .
C5 C6 H6B 109.5 . .
H6A C6 H6B 108.0 . .
O1 C7 N2 122.9(3) . .
O1 C7 C8 119.5(3) . .
N2 C7 C8 117.5(2) . .
C9 C8 C13 118.6(3) . .
C9 C8 C7 116.4(3) . .
C13 C8 C7 125.0(3) . .
C10 C9 C8 120.8(3) . .
C10 C9 H9 119.6 . .
C8 C9 H9 119.6 . .
C11 C10 C9 119.8(3) . .
C11 C10 H10 120.1 . .
C9 C10 H10 120.1 . .
C10 C11 C12 120.8(3) . .
C10 C11 H11 119.6 . .
C12 C11 H11 119.6 . .
C11 C12 C13 119.7(3) . .
C11 C12 H12 120.2 . .
C13 C12 H12 120.2 . .
O2 C13 C12 122.2(3) . .
O2 C13 C8 117.5(2) . .
C12 C13 C8 120.3(3) . .
O2 C14 C15 109.2(2) . .
O2 C14 H14A 109.8 . .
C15 C14 H14A 109.8 . .
O2 C14 H14B 109.8 . .
C15 C14 H14B 109.8 . .
H14A C14 H14B 108.3 . .
O3 C15 N3 125.4(3) . .
O3 C15 C14 118.8(3) . .
N3 C15 C14 115.8(3) . .
C17 C16 N3 126.0(3) . .
C17 C16 C24 119.7(3) . .
N3 C16 C24 114.3(3) . .
C16 C17 C18 119.7(4) . .
C16 C17 H17 120.1 . .
C18 C17 H17 120.1 . .
C19 C18 C17 122.1(4) . .
C19 C18 H18 119.0 . .
C17 C18 H18 119.0 . .
C18 C19 C20 120.3(4) . .
C18 C19 H19 119.9 . .
C20 C19 H19 119.9 . .
C19 C20 C21 124.1(4) . .
C19 C20 C24 118.6(4) . .
C21 C20 C24 117.3(3) . .
C22 C21 C20 119.6(3) . .
C22 C21 H21 120.2 . .
C20 C21 H21 120.2 . .
C21 C22 C23 119.1(4) . .
C21 C22 H22 120.5 . .
C23 C22 H22 120.5 . .
N4 C23 C22 124.0(4) . .
N4 C23 H23 118.0 . .
C22 C23 H23 118.0 . .
N4 C24 C16 117.9(3) . .
N4 C24 C20 122.5(3) . .
C16 C24 C20 119.6(3) . .
O7 C25 H25A 109.5 . .
O7 C25 H25B 109.5 . .
H25A C25 H25B 109.5 . .
O7 C25 H25C 109.5 . .
H25A C25 H25C 109.5 . .
H25B C25 H25C 109.5 . .
C1 N1 C5 118.5(3) . .
C1 N1 Cd1 117.3(2) . .
C5 N1 Cd1 123.9(2) . .
C7 N2 C6 123.6(2) . .
C7 N2 H2A 118.2 . .
C6 N2 H2A 118.2 . .
C15 N3 C16 129.3(3) . .
C15 N3 H3A 115.4 . .
C16 N3 H3A 115.4 . .
C23 N4 C24 117.5(3) . .
O5 N5 O6 121.9(4) . .
O5 N5 O4 119.8(4) . .
O6 N5 O4 118.3(4) . .
C7 O1 Cd1 134.89(19) . .
C13 O2 C14 118.8(2) . .
N5 O4 Cd1 126.9(3) . .
C25 O7 H7 109.5 . .

loop_
_geom_bond_atom_site_label_1
_geom_bond_atom_site_label_2
_geom_bond_distance
_geom_bond_site_symmetry_2
Cd1 O1 2.301(2) .
Cd1 O1 2.301(2) 2_665
Cd1 N1 2.314(2) 2_665
Cd1 N1 2.314(2) .
Cd1 O4 2.346(3) .
Cd1 O4 2.346(3) 2_665
C1 N1 1.339(4) .
C1 C2 1.380(5) .
C1 H1 0.9300 .
C2 C3 1.376(6) .
C2 H2 0.9300 .
C3 C4 1.377(5) .
C3 H3 0.9300 .
C4 C5 1.387(4) .
C4 H4 0.9300 .
C5 N1 1.345(4) .
C5 C6 1.508(4) .
C6 N2 1.456(4) .
C6 H6A 0.9700 .
C6 H6B 0.9700 .
C7 O1 1.242(3) .
C7 N2 1.321(4) .
C7 C8 1.499(4) .
C8 C9 1.391(4) .
C8 C13 1.392(4) .
C9 C10 1.381(5) .
C9 H9 0.9300 .
C10 C11 1.368(5) .
C10 H10 0.9300 .
C11 C12 1.377(5) .
C11 H11 0.9300 .
C12 C13 1.389(4) .
C12 H12 0.9300 .
C13 O2 1.368(4) .
C14 O2 1.423(3) .
C14 C15 1.515(5) .
C14 H14A 0.9700 .
C14 H14B 0.9700 .
C15 O3 1.221(4) .
C15 N3 1.337(4) .
C16 C17 1.371(5) .
C16 N3 1.402(4) .
C16 C24 1.420(5) .
C17 C18 1.397(6) .
C17 H17 0.9300 .
C18 C19 1.352(7) .
C18 H18 0.9300 .
C19 C20 1.405(5) .
C19 H19 0.9300 .
C20 C21 1.411(6) .
C20 C24 1.420(5) .
C21 C22 1.354(6) .
C21 H21 0.9300 .
C22 C23 1.409(5) .
C22 H22 0.9300 .
C23 N4 1.313(5) .
C23 H23 0.9300 .
C24 N4 1.364(4) .
C25 O7 1.216(11) .
C25 H25A 0.9600 .
C25 H25B 0.9600 .
C25 H25C 0.9600 .
N2 H2A 0.8600 .
N3 H3A 0.8600 .
N5 O5 1.217(5) .
N5 O6 1.225(5) .
N5 O4 1.248(4) .
O7 H7 0.8200 .

loop_
_geom_torsion_atom_site_label_1
_geom_torsion_atom_site_label_2
_geom_torsion_atom_site_label_3
_geom_torsion_atom_site_label_4
_geom_torsion
_geom_torsion_site_symmetry_1
N1 C1 C2 C3 0.9(6) .
C1 C2 C3 C4 1.1(5) .
C2 C3 C4 C5 -1.6(5) .
C3 C4 C5 N1 0.2(5) .
C3 C4 C5 C6 177.9(3) .
N1 C5 C6 N2 80.6(3) .
C4 C5 C6 N2 -97.2(3) .
O1 C7 C8 C9 32.4(4) .
N2 C7 C8 C9 -144.9(3) .
O1 C7 C8 C13 -149.4(3) .
N2 C7 C8 C13 33.4(4) .
C13 C8 C9 C10 -1.3(5) .
C7 C8 C9 C10 177.1(3) .
C8 C9 C10 C11 -0.6(5) .
C9 C10 C11 C12 1.5(6) .
C10 C11 C12 C13 -0.4(6) .
C11 C12 C13 O2 177.7(3) .
C11 C12 C13 C8 -1.6(5) .
C9 C8 C13 O2 -176.9(3) .
C7 C8 C13 O2 4.9(4) .
C9 C8 C13 C12 2.4(4) .
C7 C8 C13 C12 -175.8(3) .
O2 C14 C15 O3 -163.6(3) .
O2 C14 C15 N3 18.3(4) .
N3 C16 C17 C18 178.5(3) .
C24 C16 C17 C18 -0.5(5) .
C16 C17 C18 C19 1.4(6) .
C17 C18 C19 C20 -0.5(7) .
C18 C19 C20 C21 179.0(4) .
C18 C19 C20 C24 -1.3(6) .
C19 C20 C21 C22 179.1(4) .
C24 C20 C21 C22 -0.6(6) .
C20 C21 C22 C23 -0.1(6) .
C21 C22 C23 N4 0.5(6) .
C17 C16 C24 N4 179.6(3) .
N3 C16 C24 N4 0.5(4) .
C17 C16 C24 C20 -1.3(5) .
N3 C16 C24 C20 179.6(3) .
C19 C20 C24 N4 -178.8(3) .
C21 C20 C24 N4 1.0(5) .
C19 C20 C24 C16 2.2(5) .
C21 C20 C24 C16 -178.1(3) .
C2 C1 N1 C5 -2.3(5) .
C2 C1 N1 Cd1 173.2(3) .
C4 C5 N1 C1 1.8(4) .
C6 C5 N1 C1 -176.1(3) .
C4 C5 N1 Cd1 -173.4(2) .
C6 C5 N1 Cd1 8.7(3) .
O1 Cd1 N1 C1 139.2(2) .
O1 Cd1 N1 C1 -40.8(2) 2_665
N1 Cd1 N1 C1 -120(98) 2_665
O4 Cd1 N1 C1 50.4(2) .
O4 Cd1 N1 C1 -129.6(2) 2_665
O1 Cd1 N1 C5 -45.6(2) .
O1 Cd1 N1 C5 134.4(2) 2_665
N1 Cd1 N1 C5 55(98) 2_665
O4 Cd1 N1 C5 -134.3(2) .
O4 Cd1 N1 C5 45.7(2) 2_665
O1 C7 N2 C6 -1.9(5) .
C8 C7 N2 C6 175.3(3) .
C5 C6 N2 C7 -88.2(3) .
O3 C15 N3 C16 0.5(6) .
C14 C15 N3 C16 178.5(3) .
C17 C16 N3 C15 4.5(6) .
C24 C16 N3 C15 -176.5(3) .
C22 C23 N4 C24 -0.1(6) .
C16 C24 N4 C23 178.5(3) .
C20 C24 N4 C23 -0.6(5) .
N2 C7 O1 Cd1 39.3(5) .
C8 C7 O1 Cd1 -137.8(2) .
O1 Cd1 O1 C7 -61(100) 2_665
N1 Cd1 O1 C7 -178.2(3) 2_665
N1 Cd1 O1 C7 1.8(3) .
O4 Cd1 O1 C7 83.4(3) .
O4 Cd1 O1 C7 -96.6(3) 2_665
C12 C13 O2 C14 -8.5(4) .
C8 C13 O2 C14 170.9(3) .
C15 C14 O2 C13 -168.2(3) .
O5 N5 O4 Cd1 12.5(5) .
O6 N5 O4 Cd1 -166.7(4) .
O1 Cd1 O4 N5 57.4(3) .
O1 Cd1 O4 N5 -122.6(3) 2_665
N1 Cd1 O4 N5 -34.2(3) 2_665
N1 Cd1 O4 N5 145.8(3) .
O4 Cd1 O4 N5 -148(100) 2_665
